data_4078050
loop_
_publ_author_name
'Aharonovich, Sinai'
'Botoshansky, Mark'
'Balazs, Yael S.'
'Eisen, Moris S.'

_publ_section_title
;
 Elucidation of Substituent Effects in the Polymerization of Propylene
 Promoted by Titanium Amidinates
;
_journal_issue 8
_journal_name_full Organometallics
_journal_page_first 3435
_journal_paper_doi 10.1021/om300068w
_journal_volume 31
_journal_year 2012
_chemical_formula_sum 'C34 H62 Cl2 N4 Si4 Ti'
_chemical_formula_weight 758.04
_chemical_name_common 'Moris-75 (Sinay)'
_chemical_name_systematic
; 
 ? 
;
_space_group_IT_number 15
_symmetry_cell_setting monoclinic
_symmetry_space_group_name_Hall '-C 2yc'
_symmetry_space_group_name_H-M 'C 1 2/c 1'
_atom_sites_solution_hydrogens geom
_atom_sites_solution_primary direct
_atom_sites_solution_secondary difmap
_audit_creation_method SHELXL-97
_cell_angle_alpha 90.00
_cell_angle_beta 92.10(2)
_cell_angle_gamma 90.00
_cell_formula_units_Z 4
_cell_length_a 19.879(4)
_cell_length_b 8.790(2)
_cell_length_c 24.641(5)
_cell_measurement_reflns_used 21998
_cell_measurement_temperature 230(2)
_cell_measurement_theta_max 25.18
_cell_measurement_theta_min 1.64
_cell_volume 4302.8(16)
_computing_cell_refinement 'DENZO SMN (Otwinowski & Minor 1997)'
_computing_data_collection 'Collect (Nonius, 2001)'
_computing_data_reduction 'DENZO SMN (Otwinowski & Minor 1997)'
_computing_molecular_graphics 'TEXSAN  (MSC, 1999)'
_computing_structure_refinement 'SHELXL-97 (Sheldrick, 1997)'
_computing_structure_solution 'SHELXS-97 (Sheldrick, 1997)'
_diffrn_ambient_temperature 230(1)
_diffrn_measured_fraction_theta_full 0.951
_diffrn_measured_fraction_theta_max 0.951
_diffrn_measurement_device_type 'Nonius KappaCCD'
_diffrn_measurement_method 'phi- and omega scans'
_diffrn_radiation_monochromator graphite
_diffrn_radiation_source 'fine-focus sealed tube'
_diffrn_radiation_type MoK\a
_diffrn_radiation_wavelength 0.71073
_diffrn_reflns_av_R_equivalents 0.0534
_diffrn_reflns_av_sigmaI/netI 0.0782
_diffrn_reflns_limit_h_max 23
_diffrn_reflns_limit_h_min -23
_diffrn_reflns_limit_k_max 0
_diffrn_reflns_limit_k_min -10
_diffrn_reflns_limit_l_max 28
_diffrn_reflns_limit_l_min -29
_diffrn_reflns_number 21998
_diffrn_reflns_theta_full 25.00
_diffrn_reflns_theta_max 25.00
_diffrn_reflns_theta_min 2.53
_exptl_absorpt_coefficient_mu 0.461
_exptl_absorpt_correction_T_max 0.9773
_exptl_absorpt_correction_T_min 0.9134
_exptl_absorpt_correction_type none
_exptl_crystal_colour yellow
_exptl_crystal_density_diffrn 1.170
_exptl_crystal_density_method 'not measured'
_exptl_crystal_description plate
_exptl_crystal_F_000 1624
_exptl_crystal_size_max 0.20
_exptl_crystal_size_mid 0.11
_exptl_crystal_size_min 0.05
_refine_diff_density_max 0.230
_refine_diff_density_min -0.316
_refine_diff_density_rms 0.048
_refine_ls_extinction_method none
_refine_ls_goodness_of_fit_ref 0.948
_refine_ls_hydrogen_treatment constr
_refine_ls_matrix_type full
_refine_ls_number_parameters 214
_refine_ls_number_reflns 3620
_refine_ls_number_restraints 0
_refine_ls_restrained_S_all 0.948
_refine_ls_R_factor_all 0.0931
_refine_ls_R_factor_gt 0.0426
_refine_ls_shift/su_max 0.001
_refine_ls_shift/su_mean 0.000
_refine_ls_structure_factor_coef Fsqd
_refine_ls_weighting_details 'calc w=1/[\s^2^(Fo^2^)+(0.0435P)^2^+0.0000P] where P=(Fo^2^+2Fc^2^)/3'
_refine_ls_weighting_scheme calc
_refine_ls_wR_factor_gt 0.0886
_refine_ls_wR_factor_ref 0.1002
_reflns_number_gt 2205
_reflns_number_total 3620
_reflns_threshold_expression >2sigma(I)
_cod_data_source_file om300068w_si_002.cif
_cod_data_source_block moris75
_cod_depositor_comments
;
The following automatic conversions were performed:

'_symmetry_cell_setting' value 'Monoclinic' changed to 'monoclinic'
according to /home/saulius/struct/CIF-dictionaries/cif_core.dic
dictionary named 'cif_core.dic' version 2.4.1 from 2010-06-29.

Automatic conversion script
Id: cif_fix_values 1715 2011-07-08 13:25:40Z adriana 
;
_cod_original_sg_symbol_H-M 'C 2/c'
_cod_database_code 4078050

loop_
_symmetry_equiv_pos_as_xyz
'x, y, z'
'-x, y, -z+1/2'
'x+1/2, y+1/2, z'
'-x+1/2, y+1/2, -z+1/2'
'-x, -y, -z'
'x, -y, z-1/2'
'-x+1/2, -y+1/2, -z'
'x+1/2, -y+1/2, z-1/2'

loop_
_atom_site_label
_atom_site_type_symbol
_atom_site_fract_x
_atom_site_fract_y
_atom_site_fract_z
_atom_site_U_iso_or_equiv
_atom_site_adp_type
_atom_site_occupancy
_atom_site_symmetry_multiplicity
_atom_site_calc_flag
_atom_site_refinement_flags
Ti1 Ti 0.5000 0.08076(8) 0.7500 0.0398(2) Uani 1 2 d S
Si1 Si 0.62769(5) 0.36961(10) 0.76910(3) 0.0449(2) Uani 1 1 d .
Si2 Si 0.43995(5) 0.02575(10) 0.88208(3) 0.0442(2) Uani 1 1 d .
Cl1 Cl 0.41586(5) -0.09440(10) 0.73747(3) 0.0658(3) Uani 1 1 d .
N1 N 0.55868(11) 0.2542(3) 0.78602(8) 0.0372(6) Uani 1 1 d .
N2 N 0.47937(12) 0.1267(2) 0.83016(9) 0.0371(6) Uani 1 1 d .
C1 C 0.53197(15) 0.2230(3) 0.83305(10) 0.0356(7) Uani 1 1 d .
C2 C 0.56131(14) 0.2806(3) 0.88611(10) 0.0363(7) Uani 1 1 d .
C3 C 0.54103(16) 0.4162(3) 0.90914(11) 0.0424(8) Uani 1 1 d .
H3 H 0.5081 0.4763 0.8911 0.051 Uiso 1 1 calc R
C4 C 0.56903(16) 0.4636(3) 0.95851(12) 0.0466(8) Uani 1 1 d .
H4 H 0.5551 0.5562 0.9735 0.056 Uiso 1 1 calc R
C5 C 0.61703(16) 0.3775(4) 0.98620(11) 0.0466(8) Uani 1 1 d .
C6 C 0.63713(17) 0.2425(4) 0.96311(12) 0.0567(9) Uani 1 1 d .
H6 H 0.6695 0.1819 0.9816 0.068 Uiso 1 1 calc R
C7 C 0.61030(16) 0.1946(3) 0.91288(11) 0.0505(9) Uani 1 1 d .
H7 H 0.6255 0.1039 0.8973 0.061 Uiso 1 1 calc R
C8 C 0.64744(18) 0.4269(4) 1.04068(11) 0.0568(9) Uani 1 1 d .
H8A H 0.6640 0.3367 1.0604 0.068 Uiso 1 1 calc R
H8B H 0.6121 0.4729 1.0620 0.068 Uiso 1 1 calc R
C9 C 0.70269(17) 0.2462(5) 0.76305(15) 0.0784(12) Uani 1 1 d .
H9A H 0.6909 0.1582 0.7410 0.118 Uiso 1 1 calc R
H9B H 0.7182 0.2130 0.7989 0.118 Uiso 1 1 calc R
H9C H 0.7382 0.3029 0.7461 0.118 Uiso 1 1 calc R
C10 C 0.6027(2) 0.4645(4) 0.70425(12) 0.0691(11) Uani 1 1 d .
H10A H 0.5995 0.3894 0.6754 0.104 Uiso 1 1 calc R
H10B H 0.6362 0.5402 0.6956 0.104 Uiso 1 1 calc R
H10C H 0.5594 0.5134 0.7078 0.104 Uiso 1 1 calc R
C11 C 0.64831(18) 0.5200(4) 0.81916(13) 0.0601(9) Uani 1 1 d .
H11A H 0.6084 0.5803 0.8253 0.090 Uiso 1 1 calc R
H11B H 0.6833 0.5850 0.8054 0.090 Uiso 1 1 calc R
H11C H 0.6641 0.4740 0.8531 0.090 Uiso 1 1 calc R
C12 C 0.35032(17) -0.0034(4) 0.86333(14) 0.0674(10) Uani 1 1 d .
H12A H 0.3281 0.0945 0.8596 0.101 Uiso 1 1 calc R
H12B H 0.3293 -0.0622 0.8914 0.101 Uiso 1 1 calc R
H12C H 0.3464 -0.0578 0.8291 0.101 Uiso 1 1 calc R
C13 C 0.48324(18) -0.1595(4) 0.89064(13) 0.0612(10) Uani 1 1 d .
H13A H 0.5308 -0.1425 0.8985 0.092 Uiso 1 1 calc R
H13B H 0.4775 -0.2183 0.8575 0.092 Uiso 1 1 calc R
H13C H 0.4641 -0.2147 0.9205 0.092 Uiso 1 1 calc R
C14 C 0.44060(19) 0.1291(4) 0.94805(12) 0.0656(10) Uani 1 1 d .
H14A H 0.4865 0.1370 0.9626 0.098 Uiso 1 1 calc R
H14B H 0.4136 0.0739 0.9735 0.098 Uiso 1 1 calc R
H14C H 0.4221 0.2303 0.9425 0.098 Uiso 1 1 calc R
C15 C 0.70485(16) 0.5397(4) 1.03662(11) 0.0491(8) Uani 1 1 d .
H15A H 0.7376 0.4997 1.0115 0.059 Uiso 1 1 calc R
H15B H 0.6872 0.6355 1.0215 0.059 Uiso 1 1 calc R
C16 C 0.74034(17) 0.5714(4) 1.09100(12) 0.0558(9) Uani 1 1 d .
H16A H 0.7078 0.6144 1.1157 0.067 Uiso 1 1 calc R
H16B H 0.7565 0.4750 1.1066 0.067 Uiso 1 1 calc R
C17 C 0.79919(19) 0.6795(4) 1.08754(14) 0.0722(11) Uani 1 1 d .
H17A H 0.8227 0.6858 1.1227 0.108 Uiso 1 1 calc R
H17B H 0.7829 0.7796 1.0770 0.108 Uiso 1 1 calc R
H17C H 0.8298 0.6424 1.0608 0.108 Uiso 1 1 calc R

loop_
_atom_site_aniso_label
_atom_site_aniso_U_11
_atom_site_aniso_U_22
_atom_site_aniso_U_33
_atom_site_aniso_U_23
_atom_site_aniso_U_13
_atom_site_aniso_U_12
Ti1 0.0539(6) 0.0287(4) 0.0364(4) 0.000 -0.0034(3) 0.000
Si1 0.0442(6) 0.0454(5) 0.0453(5) -0.0066(4) 0.0033(4) -0.0071(4)
Si2 0.0503(6) 0.0388(5) 0.0435(5) 0.0060(4) 0.0021(4) -0.0014(4)
Cl1 0.0883(8) 0.0466(5) 0.0621(5) -0.0020(4) -0.0008(5) -0.0271(5)
N1 0.0425(15) 0.0344(13) 0.0347(13) -0.0012(10) 0.0007(11) -0.0005(12)
N2 0.0423(16) 0.0323(14) 0.0364(12) 0.0023(10) -0.0013(11) -0.0032(12)
C1 0.0428(19) 0.0265(16) 0.0369(15) -0.0019(12) -0.0048(13) 0.0083(14)
C2 0.0419(19) 0.0314(16) 0.0356(14) -0.0018(12) 0.0001(13) 0.0016(14)
C3 0.046(2) 0.0377(17) 0.0431(16) -0.0023(13) -0.0017(14) 0.0053(15)
C4 0.054(2) 0.0404(18) 0.0455(17) -0.0109(14) 0.0037(15) 0.0012(16)
C5 0.053(2) 0.048(2) 0.0387(16) -0.0042(13) -0.0022(15) -0.0056(16)
C6 0.060(2) 0.055(2) 0.0525(19) -0.0010(16) -0.0197(16) 0.0104(19)
C7 0.061(2) 0.0410(19) 0.0489(18) -0.0082(14) -0.0099(16) 0.0124(16)
C8 0.065(2) 0.063(2) 0.0416(18) -0.0006(15) -0.0075(16) -0.0077(19)
C9 0.042(2) 0.079(3) 0.114(3) -0.030(2) 0.012(2) -0.002(2)
C10 0.082(3) 0.075(3) 0.0505(19) 0.0089(17) 0.0032(18) -0.031(2)
C11 0.064(3) 0.056(2) 0.061(2) -0.0085(16) 0.0106(18) -0.0165(19)
C12 0.054(3) 0.080(3) 0.068(2) 0.0154(19) 0.0079(18) -0.010(2)
C13 0.073(3) 0.042(2) 0.068(2) 0.0148(16) 0.0093(19) -0.0042(19)
C14 0.081(3) 0.065(2) 0.0522(19) 0.0034(16) 0.0194(19) -0.010(2)
C15 0.055(2) 0.048(2) 0.0437(17) -0.0022(14) -0.0019(15) 0.0008(17)
C16 0.064(2) 0.058(2) 0.0457(17) -0.0086(15) -0.0070(16) -0.0036(18)
C17 0.078(3) 0.059(2) 0.078(2) -0.0103(19) -0.016(2) -0.010(2)

loop_
_atom_type_symbol
_atom_type_description
_atom_type_scat_dispersion_real
_atom_type_scat_dispersion_imag
_atom_type_scat_source
C C 0.0033 0.0016 'International Tables Vol C Tables 4.2.6.8 and 6.1.1.4'
N N 0.0061 0.0033 'International Tables Vol C Tables 4.2.6.8 and 6.1.1.4'
Si Si 0.0817 0.0704 'International Tables Vol C Tables 4.2.6.8 and 6.1.1.4'
H H 0.0000 0.0000 'International Tables Vol C Tables 4.2.6.8 and 6.1.1.4'
Ti Ti 0.2776 0.4457 'International Tables Vol C Tables 4.2.6.8 and 6.1.1.4'
Cl Cl 0.1484 0.1585 'International Tables Vol C Tables 4.2.6.8 and 6.1.1.4'

loop_
_geom_angle_atom_site_label_1
_geom_angle_atom_site_label_2
_geom_angle_atom_site_label_3
_geom_angle
_geom_angle_site_symmetry_1
_geom_angle_site_symmetry_3
N2 Ti1 N2 157.50(13) 2_656 .
N2 Ti1 N1 65.24(9) 2_656 2_656
N2 Ti1 N1 97.77(9) . 2_656
N2 Ti1 N1 97.77(9) 2_656 .
N2 Ti1 N1 65.24(9) . .
N1 Ti1 N1 86.71(12) 2_656 .
N2 Ti1 Cl1 95.21(7) 2_656 2_656
N2 Ti1 Cl1 99.90(7) . 2_656
N1 Ti1 Cl1 160.02(6) 2_656 2_656
N1 Ti1 Cl1 92.27(7) . 2_656
N2 Ti1 Cl1 99.90(7) 2_656 .
N2 Ti1 Cl1 95.21(7) . .
N1 Ti1 Cl1 92.27(7) 2_656 .
N1 Ti1 Cl1 160.02(6) . .
Cl1 Ti1 Cl1 95.32(6) 2_656 .
N2 Ti1 C1 129.75(10) 2_656 .
N2 Ti1 C1 33.11(9) . .
N1 Ti1 C1 96.05(9) 2_656 .
N1 Ti1 C1 32.46(8) . .
Cl1 Ti1 C1 93.69(7) 2_656 .
Cl1 Ti1 C1 128.29(8) . .
N2 Ti1 C1 33.11(9) 2_656 2_656
N2 Ti1 C1 129.75(9) . 2_656
N1 Ti1 C1 32.46(8) 2_656 2_656
N1 Ti1 C1 96.04(9) . 2_656
Cl1 Ti1 C1 128.29(7) 2_656 2_656
Cl1 Ti1 C1 93.69(7) . 2_656
C1 Ti1 C1 118.96(12) . 2_656
N1 Si1 C11 114.14(14) . .
N1 Si1 C10 105.99(14) . .
C11 Si1 C10 107.46(16) . .
N1 Si1 C9 108.45(15) . .
C11 Si1 C9 108.28(17) . .
C10 Si1 C9 112.61(18) . .
N2 Si2 C12 109.84(14) . .
N2 Si2 C13 107.96(14) . .
C12 Si2 C13 110.36(17) . .
N2 Si2 C14 113.48(14) . .
C12 Si2 C14 105.22(17) . .
C13 Si2 C14 109.97(15) . .
C1 N1 Si1 131.78(19) . .
C1 N1 Ti1 89.14(17) . .
Si1 N1 Ti1 137.88(12) . .
C1 N2 Si2 130.03(19) . .
C1 N2 Ti1 89.58(16) . .
Si2 N2 Ti1 134.59(13) . .
N1 C1 N2 114.9(2) . .
N1 C1 C2 122.6(3) . .
N2 C1 C2 122.4(2) . .
N1 C1 Ti1 58.41(13) . .
N2 C1 Ti1 57.31(13) . .
C2 C1 Ti1 167.53(19) . .
C7 C2 C3 119.1(2) . .
C7 C2 C1 118.4(2) . .
C3 C2 C1 122.5(2) . .
C4 C3 C2 120.3(3) . .
C5 C4 C3 121.3(3) . .
C4 C5 C6 118.2(3) . .
C4 C5 C8 121.8(3) . .
C6 C5 C8 119.9(3) . .
C5 C6 C7 121.2(3) . .
C2 C7 C6 119.9(3) . .
C5 C8 C15 113.9(3) . .
C16 C15 C8 112.8(3) . .
C17 C16 C15 113.7(3) . .

loop_
_geom_bond_atom_site_label_1
_geom_bond_atom_site_label_2
_geom_bond_distance
_geom_bond_site_symmetry_2
Ti1 N2 2.072(2) 2_656
Ti1 N2 2.072(2) .
Ti1 N1 2.097(2) 2_656
Ti1 N1 2.097(2) .
Ti1 Cl1 2.2859(10) 2_656
Ti1 Cl1 2.2860(10) .
Ti1 C1 2.462(3) .
Ti1 C1 2.462(3) 2_656
Si1 N1 1.768(2) .
Si1 C11 1.844(3) .
Si1 C10 1.854(3) .
Si1 C9 1.854(4) .
Si2 N2 1.764(2) .
Si2 C12 1.842(3) .
Si2 C13 1.850(3) .
Si2 C14 1.862(3) .
N1 C1 1.321(3) .
N2 C1 1.345(3) .
C1 C2 1.500(3) .
C2 C7 1.382(4) .
C2 C3 1.387(4) .
C3 C4 1.383(4) .
C4 C5 1.379(4) .
C5 C6 1.381(4) .
C5 C8 1.516(4) .
C6 C7 1.395(4) .
C8 C15 1.518(4) .
C15 C16 1.517(4) .
C16 C17 1.512(4) .

loop_
_geom_torsion_atom_site_label_1
_geom_torsion_atom_site_label_2
_geom_torsion_atom_site_label_3
_geom_torsion_atom_site_label_4
_geom_torsion
_geom_torsion_site_symmetry_1
C11 Si1 N1 C1 -23.6(3) .
C10 Si1 N1 C1 -141.7(3) .
C9 Si1 N1 C1 97.2(3) .
C11 Si1 N1 Ti1 173.10(18) .
C10 Si1 N1 Ti1 55.0(2) .
C9 Si1 N1 Ti1 -66.1(2) .
N2 Ti1 N1 C1 171.12(15) 2_656
N2 Ti1 N1 C1 6.55(15) .
N1 Ti1 N1 C1 106.67(18) 2_656
Cl1 Ti1 N1 C1 -93.31(15) 2_656
Cl1 Ti1 N1 C1 19.1(3) .
C1 Ti1 N1 C1 137.80(14) 2_656
N2 Ti1 N1 Si1 -21.3(2) 2_656
N2 Ti1 N1 Si1 174.2(2) .
N1 Ti1 N1 Si1 -85.72(18) 2_656
Cl1 Ti1 N1 Si1 74.30(18) 2_656
Cl1 Ti1 N1 Si1 -173.33(10) .
C1 Ti1 N1 Si1 167.6(3) .
C1 Ti1 N1 Si1 -54.6(2) 2_656
C12 Si2 N2 C1 150.3(3) .
C13 Si2 N2 C1 -89.3(3) .
C14 Si2 N2 C1 32.8(3) .
C12 Si2 N2 Ti1 -65.2(2) .
C13 Si2 N2 Ti1 55.2(2) .
C14 Si2 N2 Ti1 177.34(18) .
N2 Ti1 N2 C1 -49.99(14) 2_656
N1 Ti1 N2 C1 -89.16(16) 2_656
N1 Ti1 N2 C1 -6.44(14) .
Cl1 Ti1 N2 C1 81.49(15) 2_656
Cl1 Ti1 N2 C1 177.83(14) .
C1 Ti1 N2 C1 -83.0(2) 2_656
N2 Ti1 N2 Si2 156.39(18) 2_656
N1 Ti1 N2 Si2 117.23(18) 2_656
N1 Ti1 N2 Si2 -160.1(2) .
Cl1 Ti1 N2 Si2 -72.13(18) 2_656
Cl1 Ti1 N2 Si2 24.21(18) .
C1 Ti1 N2 Si2 -153.6(3) .
C1 Ti1 N2 Si2 123.41(17) 2_656
Si1 N1 C1 N2 -179.01(19) .
Ti1 N1 C1 N2 -10.1(2) .
Si1 N1 C1 C2 -3.6(4) .
Ti1 N1 C1 C2 165.3(2) .
Si1 N1 C1 Ti1 -168.9(3) .
Si2 N2 C1 N1 165.84(19) .
Ti1 N2 C1 N1 10.3(2) .
Si2 N2 C1 C2 -9.6(4) .
Ti1 N2 C1 C2 -165.2(2) .
Si2 N2 C1 Ti1 155.6(3) .
N2 Ti1 C1 N1 -11.5(2) 2_656
N2 Ti1 C1 N1 -169.1(2) .
N1 Ti1 C1 N1 -74.1(2) 2_656
Cl1 Ti1 C1 N1 88.43(15) 2_656
Cl1 Ti1 C1 N1 -171.83(13) .
C1 Ti1 C1 N1 -49.77(14) 2_656
N2 Ti1 C1 N2 157.59(14) 2_656
N1 Ti1 C1 N2 94.97(15) 2_656
N1 Ti1 C1 N2 169.1(2) .
Cl1 Ti1 C1 N2 -102.50(15) 2_656
Cl1 Ti1 C1 N2 -2.76(18) .
C1 Ti1 C1 N2 119.30(16) 2_656
N2 Ti1 C1 C2 -109.9(10) 2_656
N2 Ti1 C1 C2 92.5(10) .
N1 Ti1 C1 C2 -172.5(10) 2_656
N1 Ti1 C1 C2 -98.4(10) .
Cl1 Ti1 C1 C2 -10.0(10) 2_656
Cl1 Ti1 C1 C2 89.8(10) .
C1 Ti1 C1 C2 -148.2(10) 2_656
N1 C1 C2 C7 -88.3(3) .
N2 C1 C2 C7 86.8(4) .
Ti1 C1 C2 C7 2.3(12) .
N1 C1 C2 C3 91.9(4) .
N2 C1 C2 C3 -93.0(3) .
Ti1 C1 C2 C3 -177.6(8) .
C7 C2 C3 C4 -0.7(5) .
C1 C2 C3 C4 179.2(3) .
C2 C3 C4 C5 -0.5(5) .
C3 C4 C5 C6 0.6(5) .
C3 C4 C5 C8 -179.2(3) .
C4 C5 C6 C7 0.6(5) .
C8 C5 C6 C7 -179.6(3) .
C3 C2 C7 C6 1.9(5) .
C1 C2 C7 C6 -178.0(3) .
C5 C6 C7 C2 -1.9(5) .
C4 C5 C8 C15 -82.9(4) .
C6 C5 C8 C15 97.4(4) .
C5 C8 C15 C16 -172.4(3) .
C8 C15 C16 C17 178.1(3) .
